data_7102654
loop_
_publ_author_name
'Christmann, Ute'
'Vilar, Ram\'on'
'White, Andrew J P'
'Williams, David J'

_publ_section_title
;
 Synthesis of two novel dinuclear palladium(I) complexes and studies of
 their catalytic activity in amination reactions.
;
_journal_issue 11
_journal_name_full 'Chemical communications (Cambridge, England)'
_journal_page_first 1294
_journal_page_last 1295
_journal_paper_doi 10.1039/b402283a
_journal_year 2004
_chemical_formula_sum 'C20 H27 Cl2 P Pd2'
_chemical_formula_weight 582.09
_chemical_name_systematic
;
?
;
_space_group_IT_number 14
_symmetry_cell_setting monoclinic
_symmetry_space_group_name_Hall '-P 2yn'
_symmetry_space_group_name_H-M 'P 1 21/n 1'
_atom_sites_solution_hydrogens geom
_atom_sites_solution_primary direct
_atom_sites_solution_secondary difmap
_audit_creation_method SHELXL-97
_cell_angle_alpha 90.00
_cell_angle_beta 102.823(19)
_cell_angle_gamma 90.00
_cell_formula_units_Z 4
_cell_length_a 9.276(2)
_cell_length_b 15.907(9)
_cell_length_c 15.125(4)
_cell_measurement_reflns_used 72
_cell_measurement_temperature 293(2)
_cell_measurement_theta_max 25.00
_cell_measurement_theta_min 11.15
_cell_volume 2176.1(15)
_computing_cell_refinement 'Bruker XSCANS'
_computing_data_collection 'Bruker XSCANS'
_computing_data_reduction 'Bruker SHELXTL'
_computing_molecular_graphics 'Bruker SHELXTL'
_computing_publication_material 'Bruker SHELXTL'
_computing_structure_refinement 'SHELXL-97 (Sheldrick, 1997)'
_computing_structure_solution 'SHELXS-97 (Sheldrick, 1990)'
_diffrn_ambient_temperature 293(2)
_diffrn_measured_fraction_theta_full 0.998
_diffrn_measured_fraction_theta_max 0.998
_diffrn_measurement_device_type 'Bruker P4'
_diffrn_measurement_method '\w scans'
_diffrn_radiation_monochromator graphite
_diffrn_radiation_source 'fine-focus sealed tube'
_diffrn_radiation_type CuK\a
_diffrn_radiation_wavelength 1.54178
_diffrn_reflns_av_R_equivalents 0.1297
_diffrn_reflns_av_sigmaI/netI 0.0681
_diffrn_reflns_limit_h_max 10
_diffrn_reflns_limit_h_min 0
_diffrn_reflns_limit_k_max 0
_diffrn_reflns_limit_k_min -17
_diffrn_reflns_limit_l_max 16
_diffrn_reflns_limit_l_min -16
_diffrn_reflns_number 3444
_diffrn_reflns_theta_full 60.00
_diffrn_reflns_theta_max 60.00
_diffrn_reflns_theta_min 4.09
_diffrn_standards_interval_count 97
_diffrn_standards_number 3
_exptl_absorpt_coefficient_mu 16.282
_exptl_absorpt_correction_T_max 0.5885
_exptl_absorpt_correction_T_min 0.1199
_exptl_absorpt_correction_type empirical
_exptl_crystal_colour 'Very dark brown'
_exptl_crystal_density_diffrn 1.777
_exptl_crystal_density_method 'not measured'
_exptl_crystal_description blocks
_exptl_crystal_F_000 1152
_exptl_crystal_size_max 0.30
_exptl_crystal_size_mid 0.23
_exptl_crystal_size_min 0.13
_refine_diff_density_max 1.082
_refine_diff_density_min -0.915
_refine_diff_density_rms 0.186
_refine_ls_extinction_coef 0.00035(12)
_refine_ls_extinction_expression Fc^*^=kFc[1+0.001xFc^2^\l^3^/sin(2\q)]^-1/4^
_refine_ls_extinction_method SHELXL
_refine_ls_goodness_of_fit_ref 1.020
_refine_ls_hydrogen_treatment mixed
_refine_ls_matrix_type full
_refine_ls_number_parameters 227
_refine_ls_number_reflns 3225
_refine_ls_number_restraints 0
_refine_ls_restrained_S_all 1.020
_refine_ls_R_factor_all 0.0782
_refine_ls_R_factor_gt 0.0590
_refine_ls_shift/su_max 0.000
_refine_ls_shift/su_mean 0.000
_refine_ls_structure_factor_coef Fsqd
_refine_ls_weighting_details 'calc w=1/[\s^2^(Fo^2^)+(0.1034P)^2^+0.0000P] where P=(Fo^2^+2Fc^2^)/3'
_refine_ls_weighting_scheme calc
_refine_ls_wR_factor_gt 0.1469
_refine_ls_wR_factor_ref 0.1564
_reflns_number_gt 2556
_reflns_number_total 3225
_reflns_threshold_expression >2sigma(I)
_cod_data_source_file b402283a.txt
_cod_data_source_block Compound_3
_cod_depositor_comments
;
The following automatic conversions were performed:
'_symmetry_cell_setting' value 'Monoclinic' changed to 'monoclinic'
according to '/home/saulius/struct/CIF-dictionaries/cif_core.dic'
dictionary named 'cif_core.dic' version 2.4.1 from
2010-06-29.

'_exptl_absorpt_correction_type' value 'Empirical' changed to
'empirical' according to
'/home/saulius/struct/CIF-dictionaries/cif_core.dic' dictionary named
'cif_core.dic' version 2.4.1 from 2010-06-29.

Automatic conversion script
Id: cif_fix_enum 1527 2010-12-29 10:47:43Z saulius 
;
_cod_original_sg_symbol_H-M P2(1)/n
_cod_database_code 7102654

loop_
_symmetry_equiv_pos_as_xyz
'x, y, z'
'-x+1/2, y+1/2, -z+1/2'
'-x, -y, -z'
'x-1/2, -y-1/2, z-1/2'

loop_
_atom_site_label
_atom_site_type_symbol
_atom_site_fract_x
_atom_site_fract_y
_atom_site_fract_z
_atom_site_U_iso_or_equiv
_atom_site_adp_type
_atom_site_occupancy
_atom_site_symmetry_multiplicity
_atom_site_calc_flag
_atom_site_refinement_flags
Pd1 Pd 0.59803(6) 0.66649(4) 0.38804(4) 0.0319(3) Uani 1 1 d .
Pd2 Pd 0.44175(7) 0.54309(4) 0.31655(5) 0.0390(3) Uani 1 1 d .
Cl1 Cl 0.6995(3) 0.56352(18) 0.3091(2) 0.0555(7) Uani 1 1 d .
Cl2 Cl 0.3307(3) 0.41836(16) 0.24985(19) 0.0488(6) Uani 1 1 d .
P P 0.7485(2) 0.77321(14) 0.45373(15) 0.0288(5) Uani 1 1 d .
C1 C 0.4432(9) 0.7142(6) 0.4610(6) 0.0293(18) Uani 1 1 d .
C2 C 0.3587(8) 0.7257(6) 0.3703(6) 0.0335(19) Uani 1 1 d .
H2A H 0.3620 0.7767 0.3408 0.040 Uiso 1 1 calc R
C3 C 0.2715(11) 0.6601(7) 0.3263(7) 0.045(2) Uani 1 1 d .
H3A H 0.2204 0.6676 0.2666 0.054 Uiso 1 1 calc R
C4 C 0.2584(9) 0.5845(6) 0.3685(8) 0.045(2) Uani 1 1 d .
H4A H 0.1960 0.5426 0.3389 0.054 Uiso 1 1 calc R
C5 C 0.3426(11) 0.5720(7) 0.4583(9) 0.049(3) Uani 1 1 d .
H5A H 0.3363 0.5206 0.4866 0.059 Uiso 1 1 calc R
C6 C 0.4343(10) 0.6343(6) 0.5053(7) 0.042(2) Uani 1 1 d .
H6A H 0.4887 0.6248 0.5639 0.051 Uiso 1 1 calc R
C7 C 0.4971(9) 0.7897(6) 0.5203(6) 0.0329(19) Uani 1 1 d .
C8 C 0.4071(10) 0.8226(7) 0.5719(8) 0.048(3) Uani 1 1 d .
H8A H 0.3182 0.7962 0.5733 0.058 Uiso 1 1 calc R
C9 C 0.4471(13) 0.8947(8) 0.6219(9) 0.056(3) Uani 1 1 d .
H9A H 0.3858 0.9156 0.6578 0.067 Uiso 1 1 calc R
C10 C 0.5748(11) 0.9358(7) 0.6196(8) 0.047(2) Uani 1 1 d .
H10A H 0.5982 0.9860 0.6510 0.057 Uiso 1 1 calc R
C11 C 0.6696(10) 0.9021(7) 0.5702(7) 0.043(2) Uani 1 1 d .
H11A H 0.7589 0.9289 0.5707 0.051 Uiso 1 1 calc R
C12 C 0.6338(9) 0.8284(6) 0.5194(6) 0.0306(18) Uani 1 1 d .
C13 C 0.9135(10) 0.7349(8) 0.5376(8) 0.047(3) Uani 1 1 d .
C14 C 0.8532(16) 0.6677(10) 0.5926(11) 0.081(5) Uani 1 1 d .
H14A H 0.9331 0.6443 0.6372 0.122 Uiso 1 1 calc R
H14B H 0.8061 0.6240 0.5527 0.122 Uiso 1 1 calc R
H14C H 0.7825 0.6928 0.6224 0.122 Uiso 1 1 calc R
C15 C 0.9917(13) 0.7987(10) 0.6058(8) 0.063(3) Uani 1 1 d .
H15A H 1.0754 0.7727 0.6450 0.095 Uiso 1 1 calc R
H15B H 0.9248 0.8188 0.6412 0.095 Uiso 1 1 calc R
H15C H 1.0245 0.8449 0.5745 0.095 Uiso 1 1 calc R
C16 C 1.0211(15) 0.6934(12) 0.4897(12) 0.085(5) Uani 1 1 d .
H16A H 1.1055 0.6740 0.5338 0.127 Uiso 1 1 calc R
H16B H 1.0523 0.7333 0.4501 0.127 Uiso 1 1 calc R
H16C H 0.9739 0.6466 0.4549 0.127 Uiso 1 1 calc R
C17 C 0.7959(11) 0.8481(7) 0.3690(7) 0.044(2) Uani 1 1 d .
C18 C 0.9003(16) 0.9203(10) 0.4068(10) 0.072(4) Uani 1 1 d .
H18A H 0.9173 0.9543 0.3576 0.108 Uiso 1 1 calc R
H18B H 0.9926 0.8978 0.4399 0.108 Uiso 1 1 calc R
H18C H 0.8565 0.9540 0.4464 0.108 Uiso 1 1 calc R
C19 C 0.8562(15) 0.7995(9) 0.2969(9) 0.064(3) Uani 1 1 d .
H19A H 0.8806 0.8383 0.2539 0.096 Uiso 1 1 calc R
H19B H 0.7825 0.7608 0.2662 0.096 Uiso 1 1 calc R
H19C H 0.9433 0.7689 0.3258 0.096 Uiso 1 1 calc R
C20 C 0.6465(15) 0.8844(9) 0.3198(9) 0.063(3) Uani 1 1 d .
H20A H 0.6615 0.9237 0.2745 0.094 Uiso 1 1 calc R
H20B H 0.6010 0.9126 0.3627 0.094 Uiso 1 1 calc R
H20C H 0.5835 0.8397 0.2915 0.094 Uiso 1 1 calc R

loop_
_atom_site_aniso_label
_atom_site_aniso_U_11
_atom_site_aniso_U_22
_atom_site_aniso_U_33
_atom_site_aniso_U_23
_atom_site_aniso_U_13
_atom_site_aniso_U_12
Pd1 0.0309(4) 0.0335(4) 0.0320(4) -0.0083(3) 0.0083(2) -0.0037(2)
Pd2 0.0391(4) 0.0370(4) 0.0409(5) -0.0114(3) 0.0091(3) -0.0068(3)
Cl1 0.0462(12) 0.0567(15) 0.0699(19) -0.0267(14) 0.0266(11) -0.0040(10)
Cl2 0.0517(12) 0.0372(12) 0.0558(16) -0.0123(11) 0.0081(10) -0.0043(10)
P 0.0263(9) 0.0347(11) 0.0241(11) -0.0046(9) 0.0025(7) -0.0044(8)
C1 0.034(4) 0.029(4) 0.025(5) -0.016(4) 0.007(3) -0.001(3)
C2 0.022(3) 0.051(5) 0.024(5) 0.004(4) -0.002(3) -0.002(3)
C3 0.050(5) 0.051(6) 0.031(5) -0.014(4) 0.005(4) 0.001(4)
C4 0.030(4) 0.037(5) 0.066(7) -0.014(5) 0.005(4) -0.013(4)
C5 0.047(5) 0.035(5) 0.067(8) -0.001(5) 0.016(5) -0.004(4)
C6 0.047(5) 0.036(5) 0.041(6) 0.011(4) 0.004(4) 0.008(4)
C7 0.032(4) 0.036(5) 0.027(5) -0.002(4) -0.001(3) -0.003(3)
C8 0.032(4) 0.058(6) 0.055(7) -0.022(5) 0.012(4) -0.004(4)
C9 0.058(6) 0.058(7) 0.060(7) -0.024(6) 0.027(5) 0.002(5)
C10 0.048(5) 0.040(5) 0.048(7) -0.011(5) 0.000(4) 0.001(4)
C11 0.034(4) 0.043(5) 0.044(6) -0.011(4) -0.005(4) -0.005(4)
C12 0.027(4) 0.034(5) 0.028(4) -0.005(4) 0.002(3) -0.003(3)
C13 0.027(4) 0.062(7) 0.049(7) -0.006(5) -0.001(4) 0.001(4)
C14 0.068(8) 0.087(10) 0.070(10) 0.036(8) -0.024(7) -0.018(7)
C15 0.054(6) 0.090(10) 0.037(6) -0.009(6) -0.012(5) 0.003(6)
C16 0.055(7) 0.102(12) 0.088(11) -0.023(9) -0.007(7) 0.036(8)
C17 0.054(5) 0.047(6) 0.030(5) -0.008(4) 0.010(4) -0.019(4)
C18 0.087(9) 0.074(9) 0.054(8) -0.001(7) 0.014(6) -0.040(8)
C19 0.076(7) 0.074(8) 0.048(7) -0.008(6) 0.027(6) -0.024(7)
C20 0.074(7) 0.064(8) 0.046(7) 0.019(6) 0.004(5) 0.003(6)

loop_
_atom_type_symbol
_atom_type_description
_atom_type_scat_dispersion_real
_atom_type_scat_dispersion_imag
_atom_type_scat_source
C C 0.0181 0.0091 'International Tables Vol C Tables 4.2.6.8 and 6.1.1.4'
H H 0.0000 0.0000 'International Tables Vol C Tables 4.2.6.8 and 6.1.1.4'
P P 0.2955 0.4335 'International Tables Vol C Tables 4.2.6.8 and 6.1.1.4'
Cl Cl 0.3639 0.7018 'International Tables Vol C Tables 4.2.6.8 and 6.1.1.4'
Pd Pd 0.1215 3.9337 'International Tables Vol C Tables 4.2.6.8 and 6.1.1.4'

loop_
_geom_angle_atom_site_label_1
_geom_angle_atom_site_label_2
_geom_angle_atom_site_label_3
_geom_angle
C1 Pd1 P 85.8(2)
C1 Pd1 Cl1 154.7(2)
P Pd1 Cl1 117.78(8)
C1 Pd1 C2 36.6(3)
P Pd1 C2 102.7(2)
Cl1 Pd1 C2 133.7(2)
C1 Pd1 Pd2 96.3(2)
P Pd1 Pd2 177.19(6)
Cl1 Pd1 Pd2 59.86(7)
C2 Pd1 Pd2 80.0(2)
C1 Pd1 C6 33.4(3)
P Pd1 C6 103.9(2)
Cl1 Pd1 C6 124.4(2)
C2 Pd1 C6 59.2(3)
Pd2 Pd1 C6 77.0(2)
C4 Pd2 Cl2 96.3(3)
C4 Pd2 Cl1 147.9(3)
Cl2 Pd2 Cl1 115.58(9)
C4 Pd2 C3 33.9(4)
Cl2 Pd2 C3 115.9(3)
Cl1 Pd2 C3 123.3(3)
C4 Pd2 Pd1 91.8(2)
Cl2 Pd2 Pd1 171.33(7)
Cl1 Pd2 Pd1 56.17(6)
C3 Pd2 Pd1 72.7(2)
C4 Pd2 C5 33.8(4)
Cl2 Pd2 C5 107.8(2)
Cl1 Pd2 C5 123.6(2)
C3 Pd2 C5 57.3(4)
Pd1 Pd2 C5 77.3(2)
Pd1 Cl1 Pd2 63.96(6)
C12 P C13 106.0(4)
C12 P C17 108.6(5)
C13 P C17 113.1(5)
C12 P Pd1 102.7(3)
C13 P Pd1 112.6(4)
C17 P Pd1 112.9(3)
C2 C1 C6 118.7(8)
C2 C1 C7 120.3(8)
C6 C1 C7 117.9(8)
C2 C1 Pd1 80.7(5)
C6 C1 Pd1 92.3(6)
C7 C1 Pd1 114.6(6)
C3 C2 C1 119.8(9)
C3 C2 Pd1 100.7(7)
C1 C2 Pd1 62.7(4)
C4 C3 C2 122.2(10)
C4 C3 Pd2 59.5(6)
C2 C3 Pd2 106.3(6)
C3 C4 C5 118.5(9)
C3 C4 Pd2 86.5(6)
C5 C4 Pd2 89.7(6)
C6 C5 C4 122.1(10)
C6 C5 Pd2 105.3(7)
C4 C5 Pd2 56.5(6)
C5 C6 C1 118.6(9)
C5 C6 Pd1 100.0(7)
C1 C6 Pd1 54.3(5)
C8 C7 C12 120.1(9)
C8 C7 C1 118.5(8)
C12 C7 C1 121.3(8)
C7 C8 C9 120.5(10)
C10 C9 C8 121.0(10)
C9 C10 C11 119.4(10)
C10 C11 C12 121.3(9)
C11 C12 C7 117.7(8)
C11 C12 P 127.1(7)
C7 C12 P 115.2(7)
C16 C13 C15 110.6(10)
C16 C13 C14 108.3(13)
C15 C13 C14 105.9(11)
C16 C13 P 110.4(9)
C15 C13 P 116.3(9)
C14 C13 P 104.7(7)
C18 C17 C20 109.2(11)
C18 C17 C19 110.0(10)
C20 C17 C19 106.1(10)
C18 C17 P 116.6(8)
C20 C17 P 104.3(7)
C19 C17 P 110.0(8)

loop_
_geom_bond_atom_site_label_1
_geom_bond_atom_site_label_2
_geom_bond_distance
Pd1 C1 2.136(8)
Pd1 P 2.281(2)
Pd1 Cl1 2.344(3)
Pd1 C2 2.371(8)
Pd1 Pd2 2.5354(13)
Pd1 C6 2.628(11)
Pd2 C4 2.130(10)
Pd2 Cl2 2.357(3)
Pd2 Cl1 2.440(2)
Pd2 C3 2.466(10)
Pd2 C5 2.555(12)
P C12 1.832(9)
P C13 1.860(10)
P C17 1.873(11)
C1 C2 1.433(12)
C1 C6 1.447(14)
C1 C7 1.515(12)
C2 C3 1.395(14)
C3 C4 1.379(16)
C4 C5 1.423(17)
C5 C6 1.394(16)
C7 C8 1.368(14)
C7 C12 1.412(12)
C8 C9 1.379(16)
C9 C10 1.360(17)
C10 C11 1.382(16)
C11 C12 1.400(14)
C13 C16 1.508(17)
C13 C15 1.512(16)
C13 C14 1.536(18)
C17 C18 1.528(15)
C17 C20 1.533(16)
C17 C19 1.540(17)
